data_7250814
loop_
_publ_author_name
'Zhang, Xiaofeng'
'Nallapati, Sashirekha'
'Johnson, Shea'
'Chen, Xian'
'Lim, Jongwon'

_publ_section_title
;
 A PASE synthesis of tetrazoloquinolines and its applications in the
 syntheses of bioactive compounds
;
_journal_issue 36
_journal_name_full 'Green Chemistry'
_journal_page_first 10980
_journal_page_last 10987
_journal_paper_doi 10.1039/D5GC00908A
_journal_volume 27
_journal_year 2025
_chemical_formula_moiety 'C12 H9 F N4 O2'
_chemical_formula_sum 'C12 H9 F N4 O2'
_chemical_formula_weight 260.23
_space_group_crystal_system triclinic
_space_group_IT_number 2
_space_group_name_Hall '-P 1'
_space_group_name_H-M_alt 'P -1'
_atom_sites_solution_hydrogens geom
_atom_sites_solution_primary dual
_audit_creation_date 2024-10-12
_audit_creation_method
;
Olex2 1.5-ac5-024
(compiled 2022.04.12 svn.rca3783a0 for Rigaku Oxford Diffraction, GUI svn.r6498)
;
_audit_update_record
;
2025-02-19 deposited with the CCDC.	2025-08-15 downloaded from the CCDC.
;
_cell_angle_alpha 104.633(2)
_cell_angle_beta 95.726(2)
_cell_angle_gamma 94.206(2)
_cell_formula_units_Z 4
_cell_length_a 4.62630(10)
_cell_length_b 12.8003(4)
_cell_length_c 20.0560(4)
_cell_measurement_reflns_used 15386
_cell_measurement_temperature 100
_cell_measurement_theta_max 76.1170
_cell_measurement_theta_min 2.2340
_cell_volume 1137.41(5)
_computing_cell_refinement 'CrysAlisPro 1.171.42.88a (Rigaku OD, 2023)'
_computing_data_collection 'CrysAlisPro 1.171.42.88a (Rigaku OD, 2023)'
_computing_data_reduction 'CrysAlisPro 1.171.42.88a (Rigaku OD, 2023)'
_computing_molecular_graphics 'Olex2 1.5-ac5-024 (Dolomanov et al., 2009)'
_computing_publication_material 'Olex2 1.5-ac5-024 (Dolomanov et al., 2009)'
_computing_structure_refinement 'SHELXL 2017/1 (Sheldrick, 2015)'
_computing_structure_solution 'SHELXT 2014/5 (Sheldrick, 2014)'
_diffrn_ambient_temperature 100
_diffrn_detector 'Hybrid Pixel Array Detector'
_diffrn_detector_area_resol_mean 10.0000
_diffrn_detector_type HyPix
_diffrn_measured_fraction_theta_full 0.998
_diffrn_measured_fraction_theta_max 0.998
_diffrn_measurement_details
;
List of Runs (angles in degrees, time in seconds):

  # Type    Start    End  Width  t~exp~   \w     \q     \k     \f   Frames
#--------------------------------------------------------------------------
  1  \w   -119.00 -32.00   0.50    0.36    --  -46.60 163.00  71.00  174
  2  \w    -88.00  -7.00   0.50    0.36    --  -46.60 117.00 -78.00  162
  3  \w   -118.00 -48.00   0.50    0.36    --  -46.60-163.00  44.00  140
  4  \w      7.00  88.00   0.50    0.36    --   46.60-117.00-165.00  162
  5  \w     49.00 120.00   0.50    0.36    --   46.60 163.00  71.00  142
  6  \w   -155.00 -48.00   0.50    1.45    -- -105.96-163.00  44.00  214
  7  \w   -137.00 -33.00   0.50    1.45    -- -105.96 163.00  71.00  208
  8  \w   -109.00 -37.00   0.50    1.45    -- -105.96 117.00 -78.00  144
  9  \w   -175.00 -78.00   0.50    1.45    -- -105.96-117.00-165.00  194
 10  \w     79.00 175.00   0.50    1.45    --  105.96 117.00 -78.00  192
 11  \w     37.00 109.00   0.50    1.45    --  105.96-117.00-165.00  144
 12  \w     33.00 138.00   0.50    1.45    --  105.96-163.00  44.00  210
 13  \w    -26.00  29.00   0.50    0.36    --  -46.60  19.00 120.00  110
 14  \w    -29.00  26.00   0.50    0.36    --   46.60 -19.00-150.00  110
 15  \w    -27.00  43.00   0.50    0.36    --   46.60 -38.00 -30.00  140
 16  \w     32.00 120.00   0.50    0.36    --   46.60-163.00  44.00  176
 17  \w    -29.00  26.00   0.50    0.36    --   46.60 -19.00   0.00  110
 18  \w    -29.00  26.00   0.50    0.36    --   46.60 -19.00-120.00  110
 19  \w    -27.00  43.00   0.50    0.36    --   46.60 -38.00  90.00  140
 20  \w   -105.00 -33.00   0.50    1.45    -- -105.96  77.00  90.00  144
 21  \w   -112.00 -36.00   0.50    1.45    -- -105.96 125.00  30.00  152
 22  \w    -71.00 -33.00   0.50    1.45    -- -105.96  61.00-120.00   76
 23  \w   -125.00 -33.00   0.50    1.45    -- -105.96 142.00 126.24  184
 24  \w    -71.00 -33.00   0.50    1.45    -- -105.96  61.00  60.00   76
 25  \w   -176.00 -73.00   0.50    1.45    -- -105.96-125.00   0.00  206
 26  \w   -112.00 -36.00   0.50    1.45    -- -105.96 125.00-150.00  152
 27  \w   -176.00 -83.00   0.50    1.45    -- -105.96 -94.00 150.00  186
 28  \w   -176.00 -91.00   0.50    1.45    -- -105.96 -45.00 -90.00  170
 29  \w   -176.00 -91.00   0.50    1.45    -- -105.96 -45.00 -60.00  170
 30  \w     33.00 105.00   0.50    1.45    --  105.96 -77.00-150.00  144
 31  \w     33.00 105.00   0.50    1.45    --  105.96 -77.00-180.00  144
 32  \w     89.00 177.00   0.50    1.45    --  105.96  61.00   0.00  176
 33  \w     82.00 177.00   0.50    1.45    --  105.96  77.00 -30.00  190
 34  \w     36.00 112.00   0.50    1.45    --  105.96-125.00  30.00  152
 35  \w     33.00  71.00   0.50    1.45    --  105.96 -61.00  60.00   76
 36  \w   -120.00 -32.00   0.50    0.36    --  -46.60 -38.00  60.00  176
 37  \w     31.00 120.00   0.50    0.36    --   46.60  57.00 -30.00  178
 38  \w     23.00 120.00   0.50    0.36    --   46.60  77.00 150.00  194
 39  \w     32.00 120.00   0.50    0.36    --   46.60  38.00 150.00  176
 40  \w     23.00 120.00   0.50    0.36    --   46.60  77.00-120.00  194
 41  \w     32.00 120.00   0.50    0.36    --   46.60  38.00 -90.00  176
 42  \w     23.00 120.00   0.50    0.36    --   46.60  77.00 -30.00  194
 43  \w     23.00 120.00   0.50    0.36    --   46.60  77.00 -60.00  194
 44  \w     23.00 120.00   0.50    0.36    --   46.60  77.00-180.00  194
 45  \w     23.00 120.00   0.50    0.36    --   46.60  77.00  30.00  194
 46  \w     23.00 120.00   0.50    0.36    --   46.60  77.00  60.00  194
 47  \w   -176.00 -88.00   0.50    1.45    -- -105.96 -15.00 150.00  176
 48  \w   -176.00 -90.00   0.50    1.45    -- -105.96 -30.00-150.00  172
 49  \w   -176.00 -91.00   0.50    1.45    -- -105.96 -52.00-104.90  170
 50  \w   -176.00 -90.00   0.50    1.45    -- -105.96 -53.00-138.29  172
 51  \w     89.00 177.00   0.50    1.45    --  105.96  61.00  30.00  176
 52  \w     92.00 177.00   0.50    1.45    --  105.96  45.00  60.00  170
 53  \w     82.00 142.00   0.50    1.45    --  105.96  77.00 150.00  120
 54  \w     92.00 177.00   0.50    1.45    --  105.96  45.00 120.00  170
 55  \w     82.00 159.50   0.50    1.45    --  105.96  77.00 -60.00  155
;
_diffrn_measurement_device 'four-circle diffractometer'
_diffrn_measurement_device_type 'XtaLAB Synergy, Single source at home/near, HyPix'
_diffrn_measurement_method '\w scans'
_diffrn_orient_matrix_type 'CrysAlisPro convention (1999,Acta A55,543-557)'
_diffrn_orient_matrix_UB_11 0.1494546000
_diffrn_orient_matrix_UB_12 -0.0693677000
_diffrn_orient_matrix_UB_13 0.0431259000
_diffrn_orient_matrix_UB_21 0.0098162000
_diffrn_orient_matrix_UB_22 0.0934843000
_diffrn_orient_matrix_UB_23 0.0661821000
_diffrn_orient_matrix_UB_31 -0.3012613000
_diffrn_orient_matrix_UB_32 -0.0456616000
_diffrn_orient_matrix_UB_33 0.0125987000
_diffrn_radiation_monochromator mirror
_diffrn_radiation_probe x-ray
_diffrn_radiation_type 'Cu K\a'
_diffrn_radiation_wavelength 1.54184
_diffrn_reflns_av_R_equivalents 0.0773
_diffrn_reflns_av_unetI/netI 0.0353
_diffrn_reflns_Laue_measured_fraction_full 0.998
_diffrn_reflns_Laue_measured_fraction_max 0.998
_diffrn_reflns_limit_h_max 5
_diffrn_reflns_limit_h_min -5
_diffrn_reflns_limit_k_max 15
_diffrn_reflns_limit_k_min -15
_diffrn_reflns_limit_l_max 23
_diffrn_reflns_limit_l_min -23
_diffrn_reflns_number 29922
_diffrn_reflns_point_group_measured_fraction_full 0.998
_diffrn_reflns_point_group_measured_fraction_max 0.998
_diffrn_reflns_theta_full 66.598
_diffrn_reflns_theta_max 66.598
_diffrn_reflns_theta_min 2.294
_diffrn_source 'micro-focus sealed X-ray tube'
_diffrn_source_type 'PhotonJet (Cu) X-ray Source'
_exptl_absorpt_coefficient_mu 1.014
_exptl_absorpt_correction_T_max 1.00000
_exptl_absorpt_correction_T_min 0.74420
_exptl_absorpt_correction_type multi-scan
_exptl_absorpt_process_details
;
CrysAlisPro 1.171.42.88a (Rigaku Oxford Diffraction, 2023)
Empirical absorption correction using spherical harmonics,
implemented in SCALE3 ABSPACK scaling algorithm.
;
_exptl_crystal_colour 'clear light colourless'
_exptl_crystal_colour_lustre clear
_exptl_crystal_colour_modifier light
_exptl_crystal_colour_primary colourless
_exptl_crystal_density_diffrn 1.520
_exptl_crystal_description plate
_exptl_crystal_F_000 536
_exptl_crystal_size_max 0.2
_exptl_crystal_size_mid 0.08
_exptl_crystal_size_min 0.02
_refine_diff_density_max 0.214
_refine_diff_density_min -0.267
_refine_diff_density_rms 0.054
_refine_ls_extinction_method none
_refine_ls_goodness_of_fit_ref 1.039
_refine_ls_hydrogen_treatment constr
_refine_ls_matrix_type full
_refine_ls_number_parameters 345
_refine_ls_number_reflns 4035
_refine_ls_number_restraints 0
_refine_ls_restrained_S_all 1.039
_refine_ls_R_factor_all 0.0494
_refine_ls_R_factor_gt 0.0399
_refine_ls_shift/su_max 0.000
_refine_ls_shift/su_mean 0.000
_refine_ls_structure_factor_coef Fsqd
_refine_ls_weighting_details 'w=1/[\s^2^(Fo^2^)+(0.0721P)^2^+0.1663P] where P=(Fo^2^+2Fc^2^)/3'
_refine_ls_weighting_scheme calc
_refine_ls_wR_factor_gt 0.1058
_refine_ls_wR_factor_ref 0.1125
_reflns_Friedel_coverage 0.000
_reflns_number_gt 3351
_reflns_number_total 4035
_reflns_threshold_expression 'I > 2\s(I)'
_cod_data_source_file d5gc00908a2.cif
_cod_data_source_block ec8848-673-p2_auto
_cod_depositor_comments 'Adding full bibliography for 7250813--7250814.cif.'
_cod_database_code 7250814
_shelx_shelxl_version_number 2017/1
_chemical_oxdiff_formula 'C H O N'
_shelx_space_group_comment
;
The symmetry employed for this shelxl refinement is uniquely defined
by the following loop, which should always be used as a source of
symmetry information in preference to the above space-group names.
They are only intended as comments.
;
_shelx_estimated_absorpt_t_max 0.980
_shelx_estimated_absorpt_t_min 0.823
_olex2_refinement_description
;
1. Fixed Uiso
 At 1.2 times of:
  All C(H) groups, All C(H,H) groups
 At 1.5 times of:
  All C(H,H,H) groups
2.a Secondary CH2 refined with riding coordinates:
 C11(H11A,H11B), C23(H23A,H23B)
2.b Aromatic/amide H refined with riding coordinates:
 C7(H7), C2(H2), C19(H19), C14(H14), C5(H5), C3(H3), C15(H15), C17(H17)
2.c Idealised Me refined as rotating group:
 C12(H12A,H12B,H12C), C24(H24A,H24B,H24C)
;
_olex2_submission_special_instructions 'No special instructions were received'
_oxdiff_exptl_absorpt_empirical_details
;
Empirical correction (ABSPACK) includes:
- Absorption correction using spherical harmonics
- Frame scaling
;
_oxdiff_exptl_absorpt_empirical_full_max 2.289
_oxdiff_exptl_absorpt_empirical_full_min 0.551

loop_
_space_group_symop_operation_xyz
'x, y, z'
'-x, -y, -z'

loop_
_atom_site_label
_atom_site_type_symbol
_atom_site_fract_x
_atom_site_fract_y
_atom_site_fract_z
_atom_site_U_iso_or_equiv
_atom_site_adp_type
_atom_site_occupancy
_atom_site_site_symmetry_order
_atom_site_calc_flag
_atom_site_refinement_flags_posn
_atom_site_refinement_flags_adp
_atom_site_refinement_flags_occupancy
_atom_site_disorder_assembly
_atom_site_disorder_group
F1 F -0.2436(2) 0.50943(8) 0.44640(6) 0.0348(3) Uani 1 1 d . . . . .
F2 F 1.6523(2) 0.94713(8) 0.12651(5) 0.0351(3) Uani 1 1 d . . . . .
O2 O 0.8170(2) 1.12887(9) 0.33687(6) 0.0265(3) Uani 1 1 d . . . . .
O3 O 0.4928(2) 0.39915(10) 0.20891(6) 0.0299(3) Uani 1 1 d . . . . .
O4 O 0.5558(2) 0.25628(9) 0.12031(6) 0.0295(3) Uani 1 1 d . . . . .
O1 O 0.9371(2) 0.96276(9) 0.28541(6) 0.0263(3) Uani 1 1 d . . . . .
N1 N 0.3073(3) 0.87941(10) 0.40902(6) 0.0200(3) Uani 1 1 d . . . . .
N5 N 1.1183(3) 0.54322(10) 0.10701(6) 0.0200(3) Uani 1 1 d . . . . .
N4 N 0.5688(3) 0.77537(10) 0.32176(7) 0.0215(3) Uani 1 1 d . . . . .
N8 N 0.8498(3) 0.61459(11) 0.20238(7) 0.0221(3) Uani 1 1 d . . . . .
N3 N 0.4439(3) 1.04458(11) 0.41241(7) 0.0225(3) Uani 1 1 d . . . . .
N7 N 0.9732(3) 0.37306(11) 0.07644(7) 0.0230(3) Uani 1 1 d . . . . .
N2 N 0.2718(3) 0.98468(10) 0.43935(7) 0.0218(3) Uani 1 1 d . . . . .
N6 N 1.1505(3) 0.44708(11) 0.06166(7) 0.0231(3) Uani 1 1 d . . . . .
C8 C 0.5034(3) 0.87254(13) 0.36159(8) 0.0201(3) Uani 1 1 d . . . . .
C20 C 0.9203(3) 0.53022(13) 0.15139(8) 0.0212(3) Uani 1 1 d . . . . .
C1 C 0.1661(3) 0.78812(12) 0.42216(8) 0.0203(3) Uani 1 1 d . . . . .
C21 C 0.8293(3) 0.41982(12) 0.13033(8) 0.0211(3) Uani 1 1 d . . . . .
C6 C 0.2248(3) 0.68836(12) 0.38002(8) 0.0208(3) Uani 1 1 d . . . . .
C7 C 0.4307(3) 0.68809(13) 0.33044(8) 0.0218(3) Uani 1 1 d . . . . .
H7 H 0.468004 0.619928 0.302301 0.026 Uiso 1 1 calc R U . . .
C13 C 1.2609(3) 0.64401(13) 0.10852(8) 0.0213(3) Uani 1 1 d . . . . .
C9 C 0.5903(3) 0.98017(12) 0.36510(8) 0.0212(3) Uani 1 1 d . . . . .
C18 C 1.1894(3) 0.73053(13) 0.16057(8) 0.0218(3) Uani 1 1 d . . . . .
C2 C -0.0199(3) 0.79540(13) 0.47329(8) 0.0230(3) Uani 1 1 d . . . . .
H2 H -0.052694 0.863816 0.501913 0.028 Uiso 1 1 calc R U . . .
C10 C 0.7991(3) 1.02073(12) 0.32504(8) 0.0215(3) Uani 1 1 d . . . . .
C19 C 0.9815(3) 0.71016(13) 0.20568(8) 0.0224(3) Uani 1 1 d . . . . .
H19 H 0.936417 0.770359 0.240349 0.027 Uiso 1 1 calc R U . . .
C14 C 1.4555(3) 0.65767(13) 0.06233(8) 0.0234(3) Uani 1 1 d . . . . .
H14 H 1.498531 0.597706 0.027195 0.028 Uiso 1 1 calc R U . . .
C5 C 0.0842(3) 0.59286(13) 0.38862(8) 0.0247(4) Uani 1 1 d . . . . .
H5 H 0.116932 0.523956 0.360616 0.030 Uiso 1 1 calc R U . . .
C22 C 0.6096(3) 0.35953(13) 0.15828(8) 0.0239(3) Uani 1 1 d . . . . .
C3 C -0.1551(3) 0.70009(14) 0.48110(8) 0.0250(4) Uani 1 1 d . . . . .
H3 H -0.283676 0.702036 0.515399 0.030 Uiso 1 1 calc R U . . .
C4 C -0.1017(3) 0.60106(14) 0.43833(9) 0.0261(4) Uani 1 1 d . . . . .
C15 C 1.5846(3) 0.76103(14) 0.06897(8) 0.0261(4) Uani 1 1 d . . . . .
H15 H 1.718699 0.773406 0.038184 0.031 Uiso 1 1 calc R U . . .
C16 C 1.5170(3) 0.84692(13) 0.12105(9) 0.0265(4) Uani 1 1 d . . . . .
C17 C 1.3238(3) 0.83563(13) 0.16656(8) 0.0250(4) Uani 1 1 d . . . . .
H17 H 1.281209 0.896476 0.201112 0.030 Uiso 1 1 calc R U . . .
C11 C 1.0250(4) 1.17432(14) 0.29942(9) 0.0298(4) Uani 1 1 d . . . . .
H11A H 0.976096 1.142412 0.248791 0.036 Uiso 1 1 calc R U . . .
H11B H 1.224947 1.158555 0.313482 0.036 Uiso 1 1 calc R U . . .
C12 C 1.0073(4) 1.29484(14) 0.31704(10) 0.0343(4) Uani 1 1 d . . . . .
H12A H 1.146761 1.328352 0.292928 0.051 Uiso 1 1 calc R U . . .
H12B H 1.054522 1.325346 0.367284 0.051 Uiso 1 1 calc R U . . .
H12C H 0.809160 1.309396 0.302390 0.051 Uiso 1 1 calc R U . . .
C23 C 0.3336(4) 0.18804(14) 0.14076(10) 0.0317(4) Uani 1 1 d . . . . .
H23A H 0.183903 0.232431 0.162123 0.038 Uiso 1 1 calc R U . . .
H23B H 0.423253 0.152556 0.175066 0.038 Uiso 1 1 calc R U . . .
C24 C 0.1968(4) 0.10409(15) 0.07657(10) 0.0387(4) Uani 1 1 d . . . . .
H24A H 0.086340 0.139359 0.045695 0.058 Uiso 1 1 calc R U . . .
H24B H 0.064794 0.051065 0.089486 0.058 Uiso 1 1 calc R U . . .
H24C H 0.349963 0.067007 0.052597 0.058 Uiso 1 1 calc R U . . .

loop_
_atom_site_aniso_label
_atom_site_aniso_U_11
_atom_site_aniso_U_22
_atom_site_aniso_U_33
_atom_site_aniso_U_23
_atom_site_aniso_U_13
_atom_site_aniso_U_12
F1 0.0351(5) 0.0282(5) 0.0447(6) 0.0148(5) 0.0142(5) -0.0044(4)
F2 0.0363(5) 0.0272(5) 0.0423(6) 0.0105(4) 0.0126(4) -0.0087(4)
O2 0.0285(6) 0.0224(6) 0.0311(6) 0.0085(5) 0.0129(5) 0.0001(5)
O3 0.0295(6) 0.0341(7) 0.0265(6) 0.0079(5) 0.0103(5) -0.0039(5)
O4 0.0274(6) 0.0238(6) 0.0380(7) 0.0078(5) 0.0133(5) -0.0042(5)
O1 0.0264(6) 0.0249(6) 0.0266(6) 0.0032(5) 0.0104(5) -0.0008(5)
N1 0.0184(6) 0.0217(7) 0.0199(6) 0.0049(5) 0.0061(5) -0.0009(5)
N5 0.0185(6) 0.0215(7) 0.0191(6) 0.0036(5) 0.0052(5) -0.0003(5)
N4 0.0203(6) 0.0225(7) 0.0208(6) 0.0034(5) 0.0049(5) 0.0008(5)
N8 0.0205(6) 0.0252(7) 0.0196(6) 0.0034(5) 0.0054(5) 0.0005(5)
N3 0.0206(6) 0.0238(7) 0.0223(7) 0.0043(5) 0.0052(5) -0.0008(5)
N7 0.0201(6) 0.0251(7) 0.0234(7) 0.0059(5) 0.0043(5) -0.0020(5)
N2 0.0223(6) 0.0198(7) 0.0226(7) 0.0032(5) 0.0068(5) -0.0009(5)
N6 0.0215(6) 0.0247(7) 0.0208(7) 0.0016(5) 0.0046(5) -0.0003(5)
C8 0.0170(7) 0.0249(8) 0.0183(7) 0.0049(6) 0.0043(6) 0.0006(6)
C20 0.0166(7) 0.0285(9) 0.0191(7) 0.0066(6) 0.0046(6) 0.0023(6)
C1 0.0176(7) 0.0226(8) 0.0208(7) 0.0072(6) 0.0021(6) -0.0018(6)
C21 0.0187(7) 0.0244(8) 0.0203(8) 0.0062(6) 0.0033(6) -0.0002(6)
C6 0.0182(7) 0.0221(8) 0.0216(7) 0.0057(6) 0.0019(6) -0.0004(6)
C7 0.0211(7) 0.0214(8) 0.0218(8) 0.0038(6) 0.0034(6) 0.0006(6)
C13 0.0159(7) 0.0270(9) 0.0204(8) 0.0061(6) 0.0013(6) -0.0007(6)
C9 0.0198(7) 0.0213(8) 0.0210(7) 0.0036(6) 0.0032(6) -0.0014(6)
C18 0.0176(7) 0.0260(8) 0.0214(8) 0.0064(6) 0.0024(6) -0.0003(6)
C2 0.0211(7) 0.0261(8) 0.0208(8) 0.0042(6) 0.0042(6) 0.0013(6)
C10 0.0210(7) 0.0221(8) 0.0198(7) 0.0037(6) 0.0028(6) -0.0016(6)
C19 0.0207(7) 0.0246(8) 0.0210(8) 0.0039(6) 0.0049(6) 0.0002(6)
C14 0.0207(7) 0.0286(9) 0.0205(8) 0.0058(6) 0.0039(6) -0.0005(6)
C5 0.0238(8) 0.0226(8) 0.0277(8) 0.0067(7) 0.0046(6) 0.0009(6)
C22 0.0213(7) 0.0255(8) 0.0254(8) 0.0091(7) 0.0022(6) -0.0012(6)
C3 0.0209(7) 0.0327(9) 0.0230(8) 0.0100(7) 0.0059(6) -0.0005(7)
C4 0.0234(8) 0.0265(9) 0.0313(9) 0.0139(7) 0.0047(7) -0.0035(7)
C15 0.0229(8) 0.0339(9) 0.0231(8) 0.0109(7) 0.0049(6) -0.0020(7)
C16 0.0244(8) 0.0256(9) 0.0300(9) 0.0109(7) 0.0034(6) -0.0061(7)
C17 0.0223(8) 0.0263(9) 0.0256(8) 0.0059(7) 0.0047(6) -0.0008(6)
C11 0.0301(8) 0.0281(9) 0.0338(9) 0.0104(7) 0.0138(7) -0.0021(7)
C12 0.0435(10) 0.0266(9) 0.0354(10) 0.0117(8) 0.0112(8) -0.0009(8)
C23 0.0304(9) 0.0285(9) 0.0395(10) 0.0146(8) 0.0122(7) -0.0066(7)
C24 0.0382(10) 0.0353(10) 0.0430(11) 0.0133(8) 0.0101(8) -0.0116(8)

loop_
_atom_type_symbol
_atom_type_description
_atom_type_scat_dispersion_real
_atom_type_scat_dispersion_imag
_atom_type_scat_source
C C 0.0181 0.0091 'International Tables Vol C Tables 4.2.6.8 and 6.1.1.4'
H H 0.0000 0.0000 'International Tables Vol C Tables 4.2.6.8 and 6.1.1.4'
F F 0.0727 0.0534 'International Tables Vol C Tables 4.2.6.8 and 6.1.1.4'
N N 0.0311 0.0180 'International Tables Vol C Tables 4.2.6.8 and 6.1.1.4'
O O 0.0492 0.0322 'International Tables Vol C Tables 4.2.6.8 and 6.1.1.4'

loop_
_geom_angle_atom_site_label_1
_geom_angle_atom_site_label_2
_geom_angle_atom_site_label_3
_geom_angle
_geom_angle_site_symmetry_1
_geom_angle_site_symmetry_3
_geom_angle_publ_flag
C10 O2 C11 114.82(12) . . ?
C22 O4 C23 116.93(13) . . ?
N2 N1 C8 111.07(12) . . ?
N2 N1 C1 126.33(12) . . ?
C8 N1 C1 122.60(13) . . ?
N6 N5 C20 111.40(13) . . ?
N6 N5 C13 125.58(13) . . ?
C20 N5 C13 123.00(13) . . ?
C7 N4 C8 116.45(13) . . ?
C19 N8 C20 115.66(13) . . ?
N2 N3 C9 110.08(13) . . ?
N6 N7 C21 109.97(13) . . ?
N3 N2 N1 106.72(12) . . ?
N7 N6 N5 106.41(12) . . ?
N1 C8 N4 122.64(14) . . ?
N1 C8 C9 103.74(13) . . ?
N4 C8 C9 133.58(14) . . ?
N5 C20 N8 122.95(14) . . ?
N5 C20 C21 103.49(13) . . ?
N8 C20 C21 133.56(15) . . ?
N1 C1 C6 115.05(13) . . ?
N1 C1 C2 122.42(14) . . ?
C2 C1 C6 122.53(15) . . ?
N7 C21 C20 108.72(13) . . ?
N7 C21 C22 123.46(14) . . ?
C20 C21 C22 127.81(14) . . ?
C1 C6 C7 118.87(14) . . ?
C5 C6 C1 118.50(14) . . ?
C5 C6 C7 122.62(14) . . ?
N4 C7 C6 124.27(14) . . ?
N4 C7 H7 117.9 . . ?
C6 C7 H7 117.9 . . ?
N5 C13 C18 114.22(14) . . ?
C14 C13 N5 123.04(14) . . ?
C14 C13 C18 122.74(15) . . ?
N3 C9 C8 108.39(13) . . ?
N3 C9 C10 124.36(14) . . ?
C8 C9 C10 127.25(14) . . ?
C13 C18 C19 119.47(15) . . ?
C13 C18 C17 118.46(14) . . ?
C17 C18 C19 122.07(14) . . ?
C1 C2 H2 121.0 . . ?
C3 C2 C1 117.97(15) . . ?
C3 C2 H2 121.0 . . ?
O2 C10 C9 112.21(13) . . ?
O1 C10 O2 124.16(14) . . ?
O1 C10 C9 123.63(14) . . ?
N8 C19 C18 124.68(14) . . ?
N8 C19 H19 117.7 . . ?
C18 C19 H19 117.7 . . ?
C13 C14 H14 121.0 . . ?
C15 C14 C13 117.97(15) . . ?
C15 C14 H14 121.0 . . ?
C6 C5 H5 120.8 . . ?
C4 C5 C6 118.45(15) . . ?
C4 C5 H5 120.8 . . ?
O3 C22 O4 125.00(15) . . ?
O3 C22 C21 123.89(15) . . ?
O4 C22 C21 111.11(14) . . ?
C2 C3 H3 120.2 . . ?
C2 C3 C4 119.54(15) . . ?
C4 C3 H3 120.2 . . ?
F1 C4 C5 119.15(15) . . ?
F1 C4 C3 117.88(14) . . ?
C5 C4 C3 122.97(15) . . ?
C14 C15 H15 120.2 . . ?
C14 C15 C16 119.50(15) . . ?
C16 C15 H15 120.2 . . ?
F2 C16 C15 117.66(14) . . ?
F2 C16 C17 118.78(15) . . ?
C17 C16 C15 123.56(16) . . ?
C18 C17 H17 121.1 . . ?
C16 C17 C18 117.76(15) . . ?
C16 C17 H17 121.1 . . ?
O2 C11 H11A 110.3 . . ?
O2 C11 H11B 110.3 . . ?
O2 C11 C12 107.28(14) . . ?
H11A C11 H11B 108.5 . . ?
C12 C11 H11A 110.3 . . ?
C12 C11 H11B 110.3 . . ?
C11 C12 H12A 109.5 . . ?
C11 C12 H12B 109.5 . . ?
C11 C12 H12C 109.5 . . ?
H12A C12 H12B 109.5 . . ?
H12A C12 H12C 109.5 . . ?
H12B C12 H12C 109.5 . . ?
O4 C23 H23A 110.2 . . ?
O4 C23 H23B 110.2 . . ?
O4 C23 C24 107.59(14) . . ?
H23A C23 H23B 108.5 . . ?
C24 C23 H23A 110.2 . . ?
C24 C23 H23B 110.2 . . ?
C23 C24 H24A 109.5 . . ?
C23 C24 H24B 109.5 . . ?
C23 C24 H24C 109.5 . . ?
H24A C24 H24B 109.5 . . ?
H24A C24 H24C 109.5 . . ?
H24B C24 H24C 109.5 . . ?

loop_
_geom_bond_atom_site_label_1
_geom_bond_atom_site_label_2
_geom_bond_distance
_geom_bond_site_symmetry_2
_geom_bond_publ_flag
F1 C4 1.3554(19) . ?
F2 C16 1.3589(19) . ?
O2 C10 1.3390(19) . ?
O2 C11 1.453(2) . ?
O3 C22 1.212(2) . ?
O4 C22 1.339(2) . ?
O4 C23 1.456(2) . ?
O1 C10 1.2094(19) . ?
N1 N2 1.3605(18) . ?
N1 C8 1.370(2) . ?
N1 C1 1.393(2) . ?
N5 N6 1.3609(18) . ?
N5 C20 1.369(2) . ?
N5 C13 1.397(2) . ?
N4 C8 1.370(2) . ?
N4 C7 1.305(2) . ?
N8 C20 1.371(2) . ?
N8 C19 1.309(2) . ?
N3 N2 1.3112(19) . ?
N3 C9 1.361(2) . ?
N7 N6 1.3170(19) . ?
N7 C21 1.358(2) . ?
C8 C9 1.389(2) . ?
C20 C21 1.389(2) . ?
C1 C6 1.403(2) . ?
C1 C2 1.393(2) . ?
C21 C22 1.470(2) . ?
C6 C7 1.444(2) . ?
C6 C5 1.400(2) . ?
C7 H7 0.9500 . ?
C13 C18 1.402(2) . ?
C13 C14 1.387(2) . ?
C9 C10 1.463(2) . ?
C18 C19 1.438(2) . ?
C18 C17 1.411(2) . ?
C2 H2 0.9500 . ?
C2 C3 1.382(2) . ?
C19 H19 0.9500 . ?
C14 H14 0.9500 . ?
C14 C15 1.380(2) . ?
C5 H5 0.9500 . ?
C5 C4 1.370(2) . ?
C3 H3 0.9500 . ?
C3 C4 1.394(2) . ?
C15 H15 0.9500 . ?
C15 C16 1.390(2) . ?
C16 C17 1.365(2) . ?
C17 H17 0.9500 . ?
C11 H11A 0.9900 . ?
C11 H11B 0.9900 . ?
C11 C12 1.503(2) . ?
C12 H12A 0.9800 . ?
C12 H12B 0.9800 . ?
C12 H12C 0.9800 . ?
C23 H23A 0.9900 . ?
C23 H23B 0.9900 . ?
C23 C24 1.501(3) . ?
C24 H24A 0.9800 . ?
C24 H24B 0.9800 . ?
C24 H24C 0.9800 . ?

loop_
_geom_torsion_atom_site_label_1
_geom_torsion_atom_site_label_2
_geom_torsion_atom_site_label_3
_geom_torsion_atom_site_label_4
_geom_torsion
_geom_torsion_site_symmetry_1
_geom_torsion_site_symmetry_2
_geom_torsion_site_symmetry_3
_geom_torsion_site_symmetry_4
_geom_torsion_publ_flag
F2 C16 C17 C18 -179.04(13) . . . . ?
N1 C8 C9 N3 -0.74(15) . . . . ?
N1 C8 C9 C10 -179.90(14) . . . . ?
N1 C1 C6 C7 2.88(19) . . . . ?
N1 C1 C6 C5 -178.11(12) . . . . ?
N1 C1 C2 C3 178.43(13) . . . . ?
N5 C20 C21 N7 0.39(16) . . . . ?
N5 C20 C21 C22 -178.06(14) . . . . ?
N5 C13 C18 C19 -0.8(2) . . . . ?
N5 C13 C18 C17 179.60(12) . . . . ?
N5 C13 C14 C15 -179.67(13) . . . . ?
N4 C8 C9 N3 176.97(15) . . . . ?
N4 C8 C9 C10 -2.2(3) . . . . ?
N8 C20 C21 N7 -179.72(15) . . . . ?
N8 C20 C21 C22 1.8(3) . . . . ?
N3 C9 C10 O2 -4.0(2) . . . . ?
N3 C9 C10 O1 176.65(14) . . . . ?
N7 C21 C22 O3 175.41(14) . . . . ?
N7 C21 C22 O4 -4.9(2) . . . . ?
N2 N1 C8 N4 -177.24(13) . . . . ?
N2 N1 C8 C9 0.79(15) . . . . ?
N2 N1 C1 C6 175.34(13) . . . . ?
N2 N1 C1 C2 -4.6(2) . . . . ?
N2 N3 C9 C8 0.45(16) . . . . ?
N2 N3 C9 C10 179.64(13) . . . . ?
N6 N5 C20 N8 179.59(12) . . . . ?
N6 N5 C20 C21 -0.51(16) . . . . ?
N6 N5 C13 C18 -179.93(13) . . . . ?
N6 N5 C13 C14 0.4(2) . . . . ?
N6 N7 C21 C20 -0.15(16) . . . . ?
N6 N7 C21 C22 178.38(13) . . . . ?
C8 N1 N2 N3 -0.55(15) . . . . ?
C8 N1 C1 C6 -4.0(2) . . . . ?
C8 N1 C1 C2 176.11(13) . . . . ?
C8 N4 C7 C6 -2.0(2) . . . . ?
C8 C9 C10 O2 175.06(13) . . . . ?
C8 C9 C10 O1 -4.3(2) . . . . ?
C20 N5 N6 N7 0.43(16) . . . . ?
C20 N5 C13 C18 1.5(2) . . . . ?
C20 N5 C13 C14 -178.17(13) . . . . ?
C20 N8 C19 C18 -0.3(2) . . . . ?
C20 C21 C22 O3 -6.3(2) . . . . ?
C20 C21 C22 O4 173.30(14) . . . . ?
C1 N1 N2 N3 -179.92(13) . . . . ?
C1 N1 C8 N4 2.2(2) . . . . ?
C1 N1 C8 C9 -179.81(12) . . . . ?
C1 C6 C7 N4 0.0(2) . . . . ?
C1 C6 C5 C4 -0.8(2) . . . . ?
C1 C2 C3 C4 0.1(2) . . . . ?
C21 N7 N6 N5 -0.17(15) . . . . ?
C6 C1 C2 C3 -1.5(2) . . . . ?
C6 C5 C4 F1 178.79(13) . . . . ?
C6 C5 C4 C3 -0.6(2) . . . . ?
C7 N4 C8 N1 0.9(2) . . . . ?
C7 N4 C8 C9 -176.41(15) . . . . ?
C7 C6 C5 C4 178.21(14) . . . . ?
C13 N5 N6 N7 -178.27(12) . . . . ?
C13 N5 C20 N8 -1.7(2) . . . . ?
C13 N5 C20 C21 178.24(12) . . . . ?
C13 C18 C19 N8 0.3(2) . . . . ?
C13 C18 C17 C16 0.0(2) . . . . ?
C13 C14 C15 C16 0.1(2) . . . . ?
C9 N3 N2 N1 0.05(15) . . . . ?
C18 C13 C14 C15 0.7(2) . . . . ?
C2 C1 C6 C7 -177.19(13) . . . . ?
C2 C1 C6 C5 1.8(2) . . . . ?
C2 C3 C4 F1 -178.46(13) . . . . ?
C2 C3 C4 C5 0.9(2) . . . . ?
C10 O2 C11 C12 178.03(13) . . . . ?
C19 N8 C20 N5 1.0(2) . . . . ?
C19 N8 C20 C21 -178.90(16) . . . . ?
C19 C18 C17 C16 -179.60(14) . . . . ?
C14 C13 C18 C19 178.85(13) . . . . ?
C14 C13 C18 C17 -0.7(2) . . . . ?
C14 C15 C16 F2 178.99(13) . . . . ?
C14 C15 C16 C17 -0.9(2) . . . . ?
C5 C6 C7 N4 -178.95(13) . . . . ?
C22 O4 C23 C24 150.42(15) . . . . ?
C15 C16 C17 C18 0.8(2) . . . . ?
C17 C18 C19 N8 179.84(14) . . . . ?
C11 O2 C10 O1 -1.6(2) . . . . ?
C11 O2 C10 C9 178.98(12) . . . . ?
C23 O4 C22 O3 1.8(2) . . . . ?
C23 O4 C22 C21 -177.81(13) . . . . ?
